data_1553061
loop_
_publ_author_name
'Wang, Qiang'
'Xu, Qin'
'Shi, Min'

_publ_section_title
;
 Co-catalysis between DABCO and a Br\/onsted acid in the catalytic [4 + 2]
 annulation of isatin with but-3-yn-2-one and mechanistic investigations
;
_journal_issue 3
_journal_name_full 'Organic Chemistry Frontiers'
_journal_page_first 211
_journal_paper_doi 10.1039/C4QO00323C
_journal_volume 2
_journal_year 2015
_chemical_formula_sum 'C8 H10 O3'
_chemical_formula_weight 154.16
_space_group_IT_number 2
_space_group_name_Hall '-P 1'
_space_group_name_H-M_alt 'P -1'
_symmetry_cell_setting triclinic
_symmetry_space_group_name_H-M 'P -1'
_atom_sites_solution_hydrogens geom
_atom_sites_solution_primary direct
_atom_sites_solution_secondary difmap
_audit_creation_method SHELXL-97
_audit_update_record
;
2012-12-05 deposited with the CCDC.
2015-01-06 downloaded from the CCDC.
;
_cell_angle_alpha 88.422(2)
_cell_angle_beta 88.1310(10)
_cell_angle_gamma 78.1610(10)
_cell_formula_units_Z 4
_cell_length_a 3.90450(10)
_cell_length_b 9.1939(3)
_cell_length_c 22.5383(7)
_cell_measurement_reflns_used 6084
_cell_measurement_temperature 153(2)
_cell_measurement_theta_max 68.61
_cell_measurement_theta_min 3.93
_cell_volume 791.26(4)
_computing_cell_refinement 'Bruker SAINT'
_computing_data_collection 'Bruker APEX2'
_computing_data_reduction 'Bruker SAINT'
_computing_molecular_graphics 'Bruker SHELXTL'
_computing_publication_material 'Bruker SHELXTL'
_computing_structure_refinement 'SHELXL-97 (Sheldrick, 2008)'
_computing_structure_solution 'SHELXS-97 (Sheldrick, 2008)'
_diffrn_ambient_temperature 153(2)
_diffrn_measured_fraction_theta_full 0.947
_diffrn_measured_fraction_theta_max 0.947
_diffrn_measurement_device_type 'Bruker APEX-II CCD'
_diffrn_measurement_method '\f and \w scans'
_diffrn_radiation_monochromator graphite
_diffrn_radiation_source 'fine-focus sealed tube'
_diffrn_radiation_type CuK\a
_diffrn_radiation_wavelength 1.54178
_diffrn_reflns_av_R_equivalents 0.0477
_diffrn_reflns_av_sigmaI/netI 0.0497
_diffrn_reflns_limit_h_max 4
_diffrn_reflns_limit_h_min -4
_diffrn_reflns_limit_k_max 11
_diffrn_reflns_limit_k_min -11
_diffrn_reflns_limit_l_max 25
_diffrn_reflns_limit_l_min -27
_diffrn_reflns_number 9918
_diffrn_reflns_theta_full 69.45
_diffrn_reflns_theta_max 69.45
_diffrn_reflns_theta_min 1.96
_exptl_absorpt_coefficient_mu 0.828
_exptl_absorpt_correction_T_max 0.9836
_exptl_absorpt_correction_T_min 0.8859
_exptl_absorpt_correction_type multi-scan
_exptl_absorpt_process_details sadabs
_exptl_crystal_colour colourless
_exptl_crystal_density_diffrn 1.294
_exptl_crystal_density_method 'not measured'
_exptl_crystal_description plate
_exptl_crystal_F_000 328
_exptl_crystal_size_max 0.15
_exptl_crystal_size_mid 0.10
_exptl_crystal_size_min 0.02
_refine_diff_density_max 0.275
_refine_diff_density_min -0.239
_refine_diff_density_rms 0.058
_refine_ls_extinction_method none
_refine_ls_goodness_of_fit_ref 1.071
_refine_ls_hydrogen_treatment constr
_refine_ls_matrix_type full
_refine_ls_number_parameters 203
_refine_ls_number_reflns 2801
_refine_ls_number_restraints 0
_refine_ls_restrained_S_all 1.071
_refine_ls_R_factor_all 0.0512
_refine_ls_R_factor_gt 0.0481
_refine_ls_shift/su_max 0.009
_refine_ls_shift/su_mean 0.000
_refine_ls_structure_factor_coef Fsqd
_refine_ls_weighting_details 'calc w=1/[\s^2^(Fo^2^)+(0.0951P)^2^+0.1883P] where P=(Fo^2^+2Fc^2^)/3'
_refine_ls_weighting_scheme calc
_refine_ls_wR_factor_gt 0.1457
_refine_ls_wR_factor_ref 0.1504
_reflns_number_gt 2558
_reflns_number_total 2801
_reflns_threshold_expression >2sigma(I)
_cod_data_source_file c4qo00323c2.cif
_cod_data_source_block cu_dm12299_0m
_cod_depositor_comments
;
The following automatic conversions were performed:

data item '_symmetry_cell_setting' value 'Triclinic' was changed to
'triclinic' in accordance with the
/home/saulius/struct/COD-crude-data/automatic-downloads/DataCite-retrospective/RSC/depositions/lib/dictionaries/cif_core.dic
dictionary named 'cif_core.dic' version 2.4.2 last updated on
2011-04-26.

Automatic conversion script
Id: cif_fix_values 6909 2019-04-08 15:41:33Z antanas 
;
_cod_original_sg_symbol_H-M P-1
_cod_database_code 1553061

loop_
_symmetry_equiv_pos_as_xyz
'x, y, z'
'-x, -y, -z'

loop_
_atom_site_label
_atom_site_type_symbol
_atom_site_fract_x
_atom_site_fract_y
_atom_site_fract_z
_atom_site_U_iso_or_equiv
_atom_site_adp_type
_atom_site_occupancy
_atom_site_symmetry_multiplicity
_atom_site_calc_flag
_atom_site_refinement_flags
O1 O 0.1183(3) 0.56020(12) -0.08760(5) 0.0326(3) Uani 1 1 d .
O2 O 0.7918(3) -0.12671(12) 0.17301(5) 0.0341(3) Uani 1 1 d .
O3 O -0.1040(3) 1.04069(12) 0.32447(5) 0.0339(3) Uani 1 1 d .
O4 O 1.0074(3) 0.46990(12) 0.59129(5) 0.0359(3) Uani 1 1 d .
O6 O 0.3995(3) 0.82258(11) 0.49787(4) 0.0291(3) Uani 1 1 d .
C1 C 0.4240(4) 0.47134(18) -0.17662(7) 0.0314(4) Uani 1 1 d .
H1A H 0.2782 0.5606 -0.1942 0.047 Uiso 1 1 calc R
H1B H 0.3771 0.3830 -0.1955 0.047 Uiso 1 1 calc R
H1C H 0.6716 0.4753 -0.1828 0.047 Uiso 1 1 calc R
C2 C 0.3395(4) 0.46381(16) -0.11101(6) 0.0234(3) Uani 1 1 d .
C3 C 0.5356(4) 0.33491(16) -0.07875(6) 0.0247(3) Uani 1 1 d .
H3 H 0.7186 0.2683 -0.0987 0.030 Uiso 1 1 calc R
C4 C 0.4613(4) 0.30942(15) -0.02172(6) 0.0232(3) Uani 1 1 d .
H4 H 0.2840 0.3769 -0.0009 0.028 Uiso 1 1 calc R
O5 O 0.6423(3) 0.18566(11) 0.00633(4) 0.0278(3) Uani 1 1 d .
C6 C 0.5551(4) 0.15990(16) 0.06456(6) 0.0228(3) Uani 1 1 d .
H6 H 0.3848 0.2303 0.0854 0.027 Uiso 1 1 calc R
C7 C 0.7129(4) 0.03500(16) 0.09107(6) 0.0250(3) Uani 1 1 d .
H7 H 0.8781 -0.0331 0.0683 0.030 Uiso 1 1 calc R
C8 C 0.6497(4) -0.00531(16) 0.15344(6) 0.0247(3) Uani 1 1 d .
C9 C 0.4180(4) 0.10562(18) 0.19312(7) 0.0313(4) Uani 1 1 d .
H9A H 0.2617 0.0553 0.2171 0.047 Uiso 1 1 calc R
H9B H 0.2784 0.1844 0.1687 0.047 Uiso 1 1 calc R
H9C H 0.5636 0.1492 0.2193 0.047 Uiso 1 1 calc R
C11 C 0.0889(4) 0.93249(16) 0.34626(6) 0.0248(3) Uani 1 1 d .
C12 C 0.1526(4) 0.92707(16) 0.41022(6) 0.0254(3) Uani 1 1 d .
H12 H 0.0381 1.0088 0.4333 0.031 Uiso 1 1 calc R
C13 C 0.3602(4) 0.81500(16) 0.43773(6) 0.0241(3) Uani 1 1 d .
H13 H 0.4793 0.7312 0.4163 0.029 Uiso 1 1 calc R
C15 C 0.6057(4) 0.70599(16) 0.52599(6) 0.0244(3) Uani 1 1 d .
H15 H 0.7217 0.6224 0.5041 0.029 Uiso 1 1 calc R
C16 C 0.6446(4) 0.70937(16) 0.58439(6) 0.0256(3) Uani 1 1 d .
H16 H 0.5268 0.7931 0.6060 0.031 Uiso 1 1 calc R
C17 C 0.8677(4) 0.58491(16) 0.61561(6) 0.0247(3) Uani 1 1 d .
C18 C 0.9159(5) 0.60619(18) 0.68044(7) 0.0336(4) Uani 1 1 d .
H18A H 1.0843 0.5211 0.6962 0.050 Uiso 1 1 calc R
H18B H 0.6908 0.6140 0.7019 0.050 Uiso 1 1 calc R
H18C H 1.0040 0.6974 0.6854 0.050 Uiso 1 1 calc R
C10 C 0.2616(4) 0.80467(17) 0.30813(7) 0.0307(4) Uani 1 1 d .
H10A H 0.1358 0.8084 0.2710 0.046 Uiso 1 1 calc R
H10B H 0.2563 0.7107 0.3294 0.046 Uiso 1 1 calc R
H10C H 0.5050 0.8117 0.2992 0.046 Uiso 1 1 calc R

loop_
_atom_site_aniso_label
_atom_site_aniso_U_11
_atom_site_aniso_U_22
_atom_site_aniso_U_33
_atom_site_aniso_U_23
_atom_site_aniso_U_13
_atom_site_aniso_U_12
O1 0.0391(7) 0.0261(6) 0.0280(6) 0.0027(5) 0.0008(5) 0.0035(5)
O2 0.0487(7) 0.0260(6) 0.0258(6) 0.0070(4) -0.0087(5) -0.0034(5)
O3 0.0414(7) 0.0304(6) 0.0259(6) 0.0044(5) -0.0069(5) 0.0023(5)
O4 0.0479(7) 0.0262(6) 0.0276(6) 0.0029(5) 0.0001(5) 0.0058(5)
O6 0.0370(6) 0.0269(6) 0.0190(5) 0.0015(4) -0.0034(4) 0.0037(4)
C1 0.0352(8) 0.0367(8) 0.0203(7) 0.0058(6) -0.0012(6) -0.0039(6)
C2 0.0273(7) 0.0233(7) 0.0208(7) 0.0004(6) -0.0024(5) -0.0077(5)
C3 0.0285(7) 0.0236(7) 0.0207(7) -0.0001(6) -0.0005(5) -0.0024(6)
C4 0.0283(7) 0.0192(7) 0.0205(7) 0.0015(5) -0.0030(5) -0.0014(5)
O5 0.0353(6) 0.0257(6) 0.0179(5) 0.0044(4) 0.0002(4) 0.0037(4)
C6 0.0267(7) 0.0241(7) 0.0175(7) 0.0000(5) -0.0009(5) -0.0048(6)
C7 0.0298(8) 0.0228(7) 0.0208(7) 0.0012(6) -0.0019(5) -0.0016(6)
C8 0.0302(8) 0.0243(7) 0.0210(7) 0.0028(6) -0.0058(6) -0.0083(6)
C9 0.0390(9) 0.0323(8) 0.0223(7) 0.0011(6) 0.0001(6) -0.0066(6)
C11 0.0278(7) 0.0247(7) 0.0223(7) 0.0029(6) -0.0027(5) -0.0065(6)
C12 0.0305(8) 0.0235(7) 0.0209(7) 0.0002(6) -0.0009(5) -0.0021(6)
C13 0.0285(8) 0.0257(7) 0.0181(7) -0.0001(6) -0.0005(5) -0.0055(6)
C15 0.0273(7) 0.0219(7) 0.0225(7) 0.0022(5) -0.0003(5) -0.0017(5)
C16 0.0307(8) 0.0234(7) 0.0212(7) 0.0003(6) -0.0002(5) -0.0018(6)
C17 0.0281(7) 0.0253(7) 0.0207(7) 0.0031(6) 0.0005(5) -0.0058(6)
C18 0.0419(9) 0.0347(8) 0.0232(8) 0.0025(6) -0.0071(6) -0.0051(7)
C10 0.0382(8) 0.0287(8) 0.0242(7) -0.0009(6) -0.0034(6) -0.0037(6)

loop_
_atom_type_symbol
_atom_type_description
_atom_type_scat_dispersion_real
_atom_type_scat_dispersion_imag
_atom_type_scat_source
C C 0.0181 0.0091 'International Tables Vol C Tables 4.2.6.8 and 6.1.1.4'
H H 0.0000 0.0000 'International Tables Vol C Tables 4.2.6.8 and 6.1.1.4'
O O 0.0492 0.0322 'International Tables Vol C Tables 4.2.6.8 and 6.1.1.4'

loop_
_geom_angle_atom_site_label_1
_geom_angle_atom_site_label_2
_geom_angle_atom_site_label_3
_geom_angle
C15 O6 C13 118.35(11)
C2 C1 H1A 109.5
C2 C1 H1B 109.5
H1A C1 H1B 109.5
C2 C1 H1C 109.5
H1A C1 H1C 109.5
H1B C1 H1C 109.5
O1 C2 C3 123.51(13)
O1 C2 C1 120.84(13)
C3 C2 C1 115.64(12)
C4 C3 C2 120.96(13)
C4 C3 H3 119.5
C2 C3 H3 119.5
C3 C4 O5 119.26(13)
C3 C4 H4 120.4
O5 C4 H4 120.4
C4 O5 C6 118.18(11)
C7 C6 O5 118.68(12)
C7 C6 H6 120.7
O5 C6 H6 120.7
C6 C7 C8 124.35(13)
C6 C7 H7 117.8
C8 C7 H7 117.8
O2 C8 C7 119.63(13)
O2 C8 C9 120.57(13)
C7 C8 C9 119.77(13)
C8 C9 H9A 109.5
C8 C9 H9B 109.5
H9A C9 H9B 109.5
C8 C9 H9C 109.5
H9A C9 H9C 109.5
H9B C9 H9C 109.5
O3 C11 C12 119.62(13)
O3 C11 C10 120.53(13)
C12 C11 C10 119.84(13)
C13 C12 C11 123.94(13)
C13 C12 H12 118.0
C11 C12 H12 118.0
C12 C13 O6 118.66(12)
C12 C13 H13 120.7
O6 C13 H13 120.7
C16 C15 O6 119.66(13)
C16 C15 H15 120.2
O6 C15 H15 120.2
C15 C16 C17 120.56(13)
C15 C16 H16 119.7
C17 C16 H16 119.7
O4 C17 C16 123.04(13)
O4 C17 C18 121.06(13)
C16 C17 C18 115.91(12)
C17 C18 H18A 109.5
C17 C18 H18B 109.5
H18A C18 H18B 109.5
C17 C18 H18C 109.5
H18A C18 H18C 109.5
H18B C18 H18C 109.5
C11 C10 H10A 109.5
C11 C10 H10B 109.5
H10A C10 H10B 109.5
C11 C10 H10C 109.5
H10A C10 H10C 109.5
H10B C10 H10C 109.5

loop_
_geom_bond_atom_site_label_1
_geom_bond_atom_site_label_2
_geom_bond_distance
O1 C2 1.2212(18)
O2 C8 1.2177(18)
O3 C11 1.2198(18)
O4 C17 1.2214(19)
O6 C15 1.3567(18)
O6 C13 1.3743(17)
C1 C2 1.5073(19)
C1 H1A 0.9800
C1 H1B 0.9800
C1 H1C 0.9800
C2 C3 1.461(2)
C3 C4 1.333(2)
C3 H3 0.9500
C4 O5 1.3614(17)
C4 H4 0.9500
O5 C6 1.3716(18)
C6 C7 1.323(2)
C6 H6 0.9500
C7 C8 1.470(2)
C7 H7 0.9500
C8 C9 1.509(2)
C9 H9A 0.9800
C9 H9B 0.9800
C9 H9C 0.9800
C11 C12 1.469(2)
C11 C10 1.506(2)
C12 C13 1.326(2)
C12 H12 0.9500
C13 H13 0.9500
C15 C16 1.332(2)
C15 H15 0.9500
C16 C17 1.466(2)
C16 H16 0.9500
C17 C18 1.503(2)
C18 H18A 0.9800
C18 H18B 0.9800
C18 H18C 0.9800
C10 H10A 0.9800
C10 H10B 0.9800
C10 H10C 0.9800

loop_
_geom_torsion_atom_site_label_1
_geom_torsion_atom_site_label_2
_geom_torsion_atom_site_label_3
_geom_torsion_atom_site_label_4
_geom_torsion
O1 C2 C3 C4 5.5(2)
C1 C2 C3 C4 -173.96(14)
C2 C3 C4 O5 177.94(12)
C3 C4 O5 C6 -178.37(13)
C4 O5 C6 C7 175.51(12)
O5 C6 C7 C8 178.77(13)
C6 C7 C8 O2 175.62(14)
C6 C7 C8 C9 -6.2(2)
O3 C11 C12 C13 -179.37(14)
C10 C11 C12 C13 0.7(2)
C11 C12 C13 O6 179.95(13)
C15 O6 C13 C12 178.46(13)
C13 O6 C15 C16 -179.05(14)
O6 C15 C16 C17 -179.67(13)
C15 C16 C17 O4 -5.1(2)
C15 C16 C17 C18 175.14(15)
